data_4503055
loop_
_publ_author_name
'Xue, Ming'
'Zhu, Guangshan'
'Zhang, Yujian'
'Fang, Qianrong'
'Hewitt, Ian J.'
'Qiu, Shilun'

_publ_section_title
;
 Rational Design and Control of the Dimensions of Channels in a Series of
 3D Pillared Metal&#x2212;Organic Frameworks: Synthesis, Structures,
 Adsorption, and Luminescence Properties
;
_journal_issue 2
_journal_name_full 'Crystal Growth &amp; Design'
_journal_page_first 427
_journal_paper_doi 10.1021/cg0701022
_journal_volume 8
_journal_year 2008
_chemical_formula_moiety 'C36 H42 Cd3 N4 O16'
_chemical_formula_sum 'C36 H42 Cd3 N4 O16'
_chemical_formula_weight 1123.94
_chemical_melting_point ?
_chemical_name_systematic
; 
 ? 
;
_space_group_IT_number 2
_symmetry_cell_setting triclinic
_symmetry_space_group_name_Hall '-P 1'
_symmetry_space_group_name_H-M 'P -1'
_atom_sites_solution_hydrogens geom
_atom_sites_solution_primary direct
_atom_sites_solution_secondary difmap
_audit_creation_method SHELXL-97
_cell_angle_alpha 95.166(3)
_cell_angle_beta 93.050(3)
_cell_angle_gamma 117.534(3)
_cell_formula_units_Z 1
_cell_length_a 8.9436(14)
_cell_length_b 9.4538(15)
_cell_length_c 19.005(3)
_cell_measurement_temperature 293(2)
_cell_volume 1410.9(4)
_computing_cell_refinement 'Bruker SMART'
_computing_data_collection 'Bruker SMART'
_computing_data_reduction 'Bruker SMART'
_computing_molecular_graphics SHELXP-97
_computing_publication_material SHELXTL
_computing_structure_refinement 'SHELXL-97 (Sheldrick, 1997)'
_computing_structure_solution 'SHELXS-97 (Sheldrick, 1990)'
_diffrn_ambient_temperature 293(2)
_diffrn_detector_area_resol_mean 9.00cm
_diffrn_measured_fraction_theta_full 0.979
_diffrn_measured_fraction_theta_max 0.979
_diffrn_measurement_device_type 'CCD area detector'
_diffrn_measurement_method 'phi and omega scans'
_diffrn_radiation_monochromator graphite
_diffrn_radiation_source 'fine-focus sealed tube'
_diffrn_radiation_type MoK\a
_diffrn_radiation_wavelength 0.71073
_diffrn_reflns_av_R_equivalents 0.0299
_diffrn_reflns_av_sigmaI/netI 0.0404
_diffrn_reflns_limit_h_max 10
_diffrn_reflns_limit_h_min -10
_diffrn_reflns_limit_k_max 11
_diffrn_reflns_limit_k_min -6
_diffrn_reflns_limit_l_max 22
_diffrn_reflns_limit_l_min -22
_diffrn_reflns_number 7432
_diffrn_reflns_theta_full 25.00
_diffrn_reflns_theta_max 25.00
_diffrn_reflns_theta_min 2.58
_diffrn_standards_decay_% none
_diffrn_standards_interval_count none
_diffrn_standards_interval_time none
_diffrn_standards_number none
_exptl_absorpt_coefficient_mu 1.175
_exptl_absorpt_correction_type none
_exptl_crystal_colour colorless
_exptl_crystal_density_diffrn 1.323
_exptl_crystal_density_meas ?
_exptl_crystal_density_method 'not measured'
_exptl_crystal_description block
_exptl_crystal_F_000 558
_exptl_crystal_size_max 0.35
_exptl_crystal_size_mid 0.28
_exptl_crystal_size_min 0.28
_refine_diff_density_max 1.699
_refine_diff_density_min -0.687
_refine_diff_density_rms 0.134
_refine_ls_extinction_method none
_refine_ls_goodness_of_fit_ref 1.032
_refine_ls_hydrogen_treatment mixed
_refine_ls_matrix_type full
_refine_ls_number_parameters 270
_refine_ls_number_reflns 4871
_refine_ls_number_restraints 12
_refine_ls_restrained_S_all 1.039
_refine_ls_R_factor_all 0.0486
_refine_ls_R_factor_gt 0.0418
_refine_ls_shift/su_max 0.000
_refine_ls_shift/su_mean 0.000
_refine_ls_structure_factor_coef Fsqd
_refine_ls_weighting_details 'calc w=1/[\s^2^(Fo^2^)+(0.0811P)^2^+0.0000P] where P=(Fo^2^+2Fc^2^)/3'
_refine_ls_weighting_scheme calc
_refine_ls_wR_factor_gt 0.1169
_refine_ls_wR_factor_ref 0.1208
_reflns_number_gt 4109
_reflns_number_total 4871
_reflns_threshold_expression >2sigma(I)
_cod_data_source_file cg0701022-file001.cif
_cod_data_source_block 3
_cod_depositor_comments
;
The following automatic conversions were performed:

'_chemical_melting_point' value 'not measured' was changed to '?' -
the value is undefined or not given.

'_symmetry_cell_setting' value
'Triclinic' changed to 'triclinic' according to
/home/saulius/struct/CIF-dictionaries/cif_core.dic dictionary named
'cif_core.dic' version 2.4.1 from 2010-06-29.

Automatic conversion script
Id: cif_fix_values 1715 2011-07-08 13:25:40Z adriana 

The following automatic conversions were performed:

'_exptl_crystal_density_meas' value 'none' was changed to '?' - the
value is perceived as not measured.

Automatic conversion script
Id: cif_fix_values 3008 2015-01-20 13:52:24Z robertas 
;
_cod_original_sg_symbol_H-M P-1
_cod_database_code 4503055

loop_
_symmetry_equiv_pos_as_xyz
'x, y, z'
'-x, -y, -z'

loop_
_atom_site_label
_atom_site_type_symbol
_atom_site_fract_x
_atom_site_fract_y
_atom_site_fract_z
_atom_site_U_iso_or_equiv
_atom_site_adp_type
_atom_site_occupancy
_atom_site_symmetry_multiplicity
_atom_site_calc_flag
_atom_site_refinement_flags
Cd1 Cd 0.01638(4) 0.10181(4) 0.179222(16) 0.03119(14) Uani 1 1 d .
Cd2 Cd 0.0000 0.0000 0.0000 0.02749(14) Uani 1 2 d S
N1 N 0.1718(6) 0.2049(5) 0.2862(2) 0.0471(10) Uani 1 1 d .
N2 N -0.3038(10) 0.3409(11) 0.2024(4) 0.114(3) Uani 1 1 d U
O1 O 0.1383(4) -0.0024(4) 0.10409(17) 0.0392(8) Uani 1 1 d .
O2 O 0.1158(5) -0.1436(5) 0.1921(2) 0.0557(10) Uani 1 1 d .
O3 O 0.7501(4) -0.1229(4) 0.16293(19) 0.0475(9) Uani 1 1 d .
O4 O 0.8021(4) 0.0135(4) 0.07139(18) 0.0381(7) Uani 1 1 d .
O5 O 0.1564(4) -0.6671(4) 0.13065(18) 0.0440(8) Uani 1 1 d .
O6 O 0.1378(4) -0.7326(3) 0.01373(18) 0.0433(8) Uani 1 1 d .
O7 O -0.1447(5) 0.2232(5) 0.2248(2) 0.0618(10) Uani 1 1 d .
O8 O 0.2079(17) 0.7253(13) 0.3011(6) 0.213(5) Uani 1 1 d U
C1 C 0.1540(5) -0.1142(5) 0.1324(3) 0.0336(10) Uani 1 1 d .
C2 C 0.2322(5) -0.1992(5) 0.0881(2) 0.0320(10) Uani 1 1 d .
H2A H 0.2130 -0.1906 0.0378 0.038 Uiso 1 1 calc R
C3 C 0.1584(5) -0.3764(5) 0.0984(3) 0.0318(10) Uani 1 1 d .
H3A H 0.0387 -0.4317 0.0812 0.038 Uiso 1 1 calc R
H3B H 0.1691 -0.3852 0.1487 0.038 Uiso 1 1 calc R
C4 C 0.2495(5) -0.4579(5) 0.0585(2) 0.0297(9) Uani 1 1 d .
H4A H 0.2358 -0.4504 0.0077 0.036 Uiso 1 1 calc R
C5 C 0.4392(5) -0.3691(5) 0.0849(3) 0.0314(9) Uani 1 1 d .
H5A H 0.4543 -0.3777 0.1350 0.038 Uiso 1 1 calc R
H5B H 0.4968 -0.4196 0.0594 0.038 Uiso 1 1 calc R
C6 C 0.5184(5) -0.1923(5) 0.0744(2) 0.0318(9) Uani 1 1 d .
H6A H 0.5090 -0.1845 0.0234 0.038 Uiso 1 1 calc R
C7 C 0.4240(5) -0.1113(5) 0.1121(3) 0.0354(10) Uani 1 1 d .
H7A H 0.4421 -0.1094 0.1630 0.043 Uiso 1 1 calc R
H7B H 0.4709 -0.0008 0.1022 0.043 Uiso 1 1 calc R
C8 C 0.1748(5) -0.6343(5) 0.0688(2) 0.0309(10) Uani 1 1 d .
C9 C 0.7024(5) -0.0985(5) 0.1039(3) 0.0339(10) Uani 1 1 d .
C10 C 0.2302(9) 0.3623(7) 0.3078(3) 0.0659(18) Uani 1 1 d .
H10 H 0.2024 0.4223 0.2785 0.079 Uiso 1 1 calc R
C11 C 0.3286(9) 0.4387(7) 0.3707(3) 0.0701(19) Uani 1 1 d .
H11 H 0.3701 0.5490 0.3824 0.084 Uiso 1 1 calc R
C12 C 0.3662(8) 0.3524(7) 0.4168(3) 0.0612(15) Uani 1 1 d .
C13 C 0.4697(9) 0.4239(8) 0.4863(3) 0.0739(19) Uani 1 1 d .
H13 H 0.4939 0.3572 0.5126 0.089 Uiso 1 1 calc R
C14 C 0.3081(10) 0.1919(8) 0.3941(3) 0.076(2) Uani 1 1 d .
H14 H 0.3351 0.1295 0.4221 0.091 Uiso 1 1 calc R
C15 C 0.2110(9) 0.1239(7) 0.3305(3) 0.0683(18) Uani 1 1 d .
H15 H 0.1699 0.0141 0.3175 0.082 Uiso 1 1 calc R
C16 C -0.1973(8) 0.2920(8) 0.1899(4) 0.0632(16) Uani 1 1 d .
H16 H -0.1530 0.3131 0.1466 0.076 Uiso 1 1 calc R
C17 C -0.4270(19) 0.255(2) 0.2567(8) 0.196(7) Uani 1 1 d .
H17A H -0.5401 0.1946 0.2331 0.294 Uiso 1 1 calc R
H17B H -0.4237 0.3336 0.2934 0.294 Uiso 1 1 calc R
H17C H -0.3938 0.1835 0.2775 0.294 Uiso 1 1 calc R
C18 C -0.3591(18) 0.4264(19) 0.1569(7) 0.177(6) Uani 1 1 d .
H18A H -0.3141 0.5362 0.1778 0.265 Uiso 1 1 calc R
H18B H -0.4807 0.3765 0.1514 0.265 Uiso 1 1 calc R
H18C H -0.3191 0.4230 0.1112 0.265 Uiso 1 1 calc R

loop_
_atom_site_aniso_label
_atom_site_aniso_U_11
_atom_site_aniso_U_22
_atom_site_aniso_U_33
_atom_site_aniso_U_23
_atom_site_aniso_U_13
_atom_site_aniso_U_12
Cd1 0.0278(2) 0.0271(2) 0.0345(2) -0.00112(14) -0.00286(13) 0.01099(15)
Cd2 0.0275(2) 0.0175(2) 0.0352(3) -0.00152(17) 0.00225(18) 0.00968(19)
N1 0.052(3) 0.038(2) 0.043(2) -0.0046(19) -0.0160(19) 0.019(2)
N2 0.144(6) 0.184(7) 0.098(5) 0.038(5) 0.043(4) 0.140(6)
O1 0.0458(19) 0.0330(18) 0.0459(18) -0.0031(15) -0.0076(15) 0.0272(16)
O2 0.076(3) 0.058(2) 0.053(2) 0.0093(19) 0.018(2) 0.046(2)
O3 0.0286(17) 0.038(2) 0.065(2) 0.0087(17) -0.0050(16) 0.0072(15)
O4 0.0291(16) 0.0269(17) 0.057(2) 0.0044(15) 0.0133(15) 0.0112(14)
O5 0.055(2) 0.0261(17) 0.045(2) 0.0048(15) 0.0047(16) 0.0134(16)
O6 0.054(2) 0.0169(15) 0.050(2) -0.0055(14) 0.0064(16) 0.0104(15)
O7 0.070(3) 0.073(3) 0.062(2) 0.003(2) 0.009(2) 0.050(2)
O8 0.325(12) 0.173(8) 0.175(8) 0.040(7) -0.011(8) 0.147(8)
C1 0.028(2) 0.026(2) 0.048(3) -0.005(2) -0.0035(19) 0.0157(19)
C2 0.030(2) 0.022(2) 0.044(2) -0.0005(19) -0.0020(19) 0.0131(19)
C3 0.020(2) 0.019(2) 0.054(3) 0.0029(19) 0.0002(18) 0.0082(17)
C4 0.028(2) 0.018(2) 0.040(2) -0.0006(18) -0.0008(18) 0.0088(18)
C5 0.023(2) 0.019(2) 0.052(3) -0.0025(19) 0.0000(18) 0.0113(18)
C6 0.028(2) 0.021(2) 0.042(2) -0.0009(18) 0.0001(18) 0.0084(18)
C7 0.027(2) 0.019(2) 0.056(3) -0.003(2) -0.002(2) 0.0102(18)
C8 0.020(2) 0.021(2) 0.050(3) 0.000(2) 0.0001(18) 0.0093(17)
C9 0.026(2) 0.025(2) 0.050(3) -0.004(2) 0.004(2) 0.0129(19)
C10 0.095(5) 0.044(3) 0.054(3) -0.012(3) -0.029(3) 0.036(3)
C11 0.094(5) 0.042(3) 0.059(4) -0.017(3) -0.032(3) 0.027(3)
C12 0.072(4) 0.056(4) 0.045(3) -0.010(3) -0.021(3) 0.028(3)
C13 0.096(5) 0.061(4) 0.050(3) -0.009(3) -0.028(3) 0.031(4)
C14 0.105(5) 0.057(4) 0.060(4) -0.004(3) -0.030(4) 0.041(4)
C15 0.094(5) 0.043(3) 0.061(4) -0.003(3) -0.031(3) 0.031(3)
C16 0.057(4) 0.070(4) 0.081(4) 0.015(3) 0.019(3) 0.043(3)
C17 0.197(14) 0.229(16) 0.218(15) 0.050(13) 0.126(12) 0.134(13)
C18 0.228(14) 0.278(17) 0.162(10) 0.094(11) 0.049(10) 0.220(14)

loop_
_atom_type_symbol
_atom_type_description
_atom_type_scat_dispersion_real
_atom_type_scat_dispersion_imag
_atom_type_scat_source
C C 0.0033 0.0016 'International Tables Vol C Tables 4.2.6.8 and 6.1.1.4'
H H 0.0000 0.0000 'International Tables Vol C Tables 4.2.6.8 and 6.1.1.4'
N N 0.0061 0.0033 'International Tables Vol C Tables 4.2.6.8 and 6.1.1.4'
O O 0.0106 0.0060 'International Tables Vol C Tables 4.2.6.8 and 6.1.1.4'
Cd Cd -0.8075 1.2024 'International Tables Vol C Tables 4.2.6.8 and 6.1.1.4'

loop_
_geom_angle_atom_site_label_1
_geom_angle_atom_site_label_2
_geom_angle_atom_site_label_3
_geom_angle
_geom_angle_site_symmetry_1
_geom_angle_site_symmetry_3
O1 Cd1 N1 112.02(14) . .
O1 Cd1 O5 86.11(12) . 1_565
N1 Cd1 O5 94.03(14) . 1_565
O1 Cd1 O3 95.89(13) . 1_455
N1 Cd1 O3 123.18(15) . 1_455
O5 Cd1 O3 137.90(12) 1_565 1_455
O1 Cd1 O7 162.43(13) . .
N1 Cd1 O7 83.62(15) . .
O5 Cd1 O7 84.77(14) 1_565 .
O3 Cd1 O7 81.06(14) 1_455 .
O1 Cd1 O4 81.01(10) . 1_455
N1 Cd1 O4 166.91(14) . 1_455
O5 Cd1 O4 85.36(11) 1_565 1_455
O3 Cd1 O4 53.80(11) 1_455 1_455
O7 Cd1 O4 83.31(12) . 1_455
O6 Cd2 O6 180.0 1_565 2_545
O6 Cd2 O1 89.48(12) 1_565 2
O6 Cd2 O1 90.52(12) 2_545 2
O6 Cd2 O1 90.52(12) 1_565 .
O6 Cd2 O1 89.48(12) 2_545 .
O1 Cd2 O1 180.00(9) 2 .
O6 Cd2 O4 88.72(12) 1_565 1_455
O6 Cd2 O4 91.28(12) 2_545 1_455
O1 Cd2 O4 95.14(12) 2 1_455
O1 Cd2 O4 84.86(12) . 1_455
O6 Cd2 O4 91.28(12) 1_565 2_655
O6 Cd2 O4 88.72(12) 2_545 2_655
O1 Cd2 O4 84.86(12) 2 2_655
O1 Cd2 O4 95.14(12) . 2_655
O4 Cd2 O4 180.0 1_455 2_655
O6 Cd2 Cd1 103.33(9) 1_565 2
O6 Cd2 Cd1 76.66(9) 2_545 2
O1 Cd2 Cd1 40.68(8) 2 2
O1 Cd2 Cd1 139.32(8) . 2
O4 Cd2 Cd1 132.68(8) 1_455 2
O4 Cd2 Cd1 47.32(8) 2_655 2
C15 N1 C10 116.2(5) . .
C15 N1 Cd1 125.9(4) . .
C10 N1 Cd1 118.0(3) . .
C16 N2 C18 126.3(7) . .
C16 N2 C17 115.5(8) . .
C18 N2 C17 114.9(9) . .
C1 O1 Cd1 108.3(3) . .
C1 O1 Cd2 133.0(3) . .
Cd1 O1 Cd2 98.09(11) . .
C9 O3 Cd1 96.9(3) . 1_655
C9 O4 Cd2 125.5(3) . 1_655
C9 O4 Cd1 87.5(3) . 1_655
Cd2 O4 Cd1 89.94(10) 1_655 1_655
C8 O5 Cd1 134.2(3) . 1_545
C8 O6 Cd2 129.7(3) . 1_545
C16 O7 Cd1 122.7(4) . .
O2 C1 O1 121.9(4) . .
O2 C1 C2 122.7(4) . .
O1 C1 C2 115.3(4) . .
C1 C2 C3 112.0(4) . .
C1 C2 C7 106.7(3) . .
C3 C2 C7 109.9(3) . .
C2 C3 C4 111.6(3) . .
C8 C4 C5 110.3(3) . .
C8 C4 C3 111.2(3) . .
C5 C4 C3 109.3(3) . .
C6 C5 C4 111.5(3) . .
C9 C6 C5 113.1(3) . .
C9 C6 C7 106.9(3) . .
C5 C6 C7 110.2(3) . .
C2 C7 C6 112.2(4) . .
O5 C8 O6 126.4(4) . .
O5 C8 C4 117.1(4) . .
O6 C8 C4 116.5(4) . .
O3 C9 O4 121.4(4) . .
O3 C9 C6 119.7(4) . .
O4 C9 C6 118.5(4) . .
N1 C10 C11 123.2(5) . .
C10 C11 C12 120.0(5) . .
C14 C12 C11 116.5(5) . .
C14 C12 C13 119.5(5) . .
C11 C12 C13 123.9(5) . .
C13 C13 C12 124.5(8) 2_666 .
C15 C14 C12 120.2(6) . .
N1 C15 C14 123.8(6) . .
O7 C16 N2 130.0(7) . .

loop_
_geom_bond_atom_site_label_1
_geom_bond_atom_site_label_2
_geom_bond_distance
_geom_bond_site_symmetry_2
Cd1 O1 2.259(3) .
Cd1 N1 2.260(4) .
Cd1 O5 2.269(3) 1_565
Cd1 O3 2.325(3) 1_455
Cd1 O7 2.371(4) .
Cd1 O4 2.523(3) 1_455
Cd2 O6 2.224(3) 1_565
Cd2 O6 2.224(3) 2_545
Cd2 O1 2.284(3) 2
Cd2 O1 2.284(3) .
Cd2 O4 2.329(3) 1_455
Cd2 O4 2.329(3) 2_655
Cd2 Cd1 3.4315(6) 2
N1 C15 1.324(7) .
N1 C10 1.343(7) .
N2 C16 1.261(8) .
N2 C18 1.448(10) .
N2 C17 1.543(14) .
O1 C1 1.287(5) .
O2 C1 1.222(6) .
O3 C9 1.257(6) .
O3 Cd1 2.325(3) 1_655
O4 C9 1.266(5) .
O4 Cd2 2.329(3) 1_655
O4 Cd1 2.523(3) 1_655
O5 C8 1.243(5) .
O5 Cd1 2.269(3) 1_545
O6 C8 1.254(5) .
O6 Cd2 2.224(3) 1_545
O7 C16 1.188(6) .
C1 C2 1.517(6) .
C2 C3 1.526(6) .
C2 C7 1.540(6) .
C3 C4 1.540(6) .
C4 C8 1.519(6) .
C4 C5 1.534(6) .
C5 C6 1.522(6) .
C6 C9 1.508(6) .
C6 C7 1.541(6) .
C10 C11 1.368(8) .
C11 C12 1.378(8) .
C12 C14 1.374(9) .
C12 C13 1.479(8) .
C13 C13 1.322(12) 2_666
C14 C15 1.363(8) .
